data_1563184
loop_
_publ_author_name
'Solokha, P.'
'\<Curlik, I.'
'Giovannini, M.'
'Lee-Hone, N.R.'
'Reiffers, M.'
'Ryan, D.H.'
'Saccone, A.'

_publ_section_title
;
 Structural and physical properties of the new intermetallic compound
 Yb3Pd2Sn2
;
_journal_issue 9
_journal_name_full 'Journal of Solid State Chemistry'
_journal_page_first 2498
_journal_page_last 2505
_journal_paper_doi 10.1016/j.jssc.2011.07.031
_journal_volume 184
_journal_year 2011
_chemical_formula_sum 'Pd2 Sn2 Yb3'
_chemical_formula_weight 969.38
_space_group_IT_number 57
_space_group_name_Hall '-P 2c 2b'
_space_group_name_H-M_alt 'P b c m'
_symmetry_cell_setting orthorhombic
_symmetry_space_group_name_Hall '-P 2c 2b'
_symmetry_space_group_name_H-M 'P b c m'
_cell_angle_alpha 90.00000
_cell_angle_beta 90.00000
_cell_angle_gamma 90.00000
_cell_formula_units_Z 8
_cell_length_a 5.8264(3)
_cell_length_b 16.8397(8)
_cell_length_c 13.8739(7)
_cell_measurement_temperature 293
_cell_volume 1361.24(12)
_computing_structure_refinement FULLPROF
_diffrn_radiation_type X-ray
_pd_instr_location ' ?'
_pd_meas_2theta_range_inc 0.020000
_pd_meas_2theta_range_max 100.00000
_pd_meas_2theta_range_min 20.00000
_pd_meas_number_of_points 4001
_pd_proc_2theta_range_inc 0.020000
_pd_proc_2theta_range_max 99.9493
_pd_proc_2theta_range_min 19.9493
_pd_proc_ls_pref_orient_corr ' ?'
_pd_proc_ls_prof_R_factor 8.9293
_pd_proc_ls_prof_wR_expected 1.7990
_pd_proc_ls_prof_wR_factor 11.2068
_pd_proc_wavelength 1.540560
_pd_spec_mounting ' ?'
_refine_ls_number_parameters 102
_refine_ls_number_reflns 1513
_refine_ls_number_restraints 0
_refine_ls_R_I_factor 8.4850
_cod_data_source_file JSSC-2011-184-2498.cif
_cod_data_source_block Yb3Pd2Sn2
_cod_depositor_comments
;
The following automatic conversions were performed:

data item '_symmetry_cell_setting' value 'Orthorhombic' was changed
to 'orthorhombic' in accordance with the built-in table derived from
the CIF Core dictionary named 'cif_core.dic' version 2.4.5 last
updated on 2014-11-21.

Automatic conversion script
Id: cif_fix_values 8369 2020-08-20 11:38:08Z andrius 
;
_cod_original_cell_volume 1361.24(11)
_cod_database_code 1563184
_pd_proc_ls_prof_cr_factor 15.2422
_pd_proc_ls_prof_cwr_factor 17.5324
_pd_proc_ls_prof_cwr_expected 2.8144
_pd_proc_ls_prof_chi2 38.8073
_pd_proc_ls_prof_echi2 38.8073

loop_
_symmetry_equiv_pos_as_xyz
x,y,z
x,-y+1/2,-z
-x,y+1/2,-z+1/2
-x,-y,z+1/2
-x,-y,-z
-x,y+1/2,z
x,-y+1/2,z+1/2
x,y,-z+1/2

loop_
_atom_site_label
_atom_site_fract_x
_atom_site_fract_y
_atom_site_fract_z
_atom_site_U_iso_or_equiv
_atom_site_occupancy
_atom_site_adp_type
_atom_site_type_symbol
Pd1 0.0191(20) 0.3517(5) 0.0903(10) 0.02480 1.00000 Uiso Pd
Yb1 0.1961(14) 0.6778(4) 0.0981(7) 0.02480 1.00000 Uiso Yb
Pd2 0.2812(18) 0.1146(6) 0.0889(9) 0.02480 1.00000 Uiso Pd
Yb2 0.5049(15) 0.4296(4) 0.0972(6) 0.02020 1.00000 Uiso Yb
Yb3 0.004(3) 0.5108(6) 0.25000 0.02480 1.00000 Uiso Yb
Yb4 0.295(2) 0.2437(7) 0.25000 0.02020 1.00000 Uiso Yb
Sn1 0.503(3) 0.0649(8) 0.25000 0.00650 1.00000 Uiso Sn
Sn2 0.209(2) 0.8276(8) 0.25000 0.00650 1.00000 Uiso Sn
Sn3 0.308(2) 0.25000 0.00000 0.02020 1.00000 Uiso Sn
Sn4 0.00000 0.00000 0.00000 0.02020 1.00000 Uiso Sn

loop_
_atom_type_symbol
_atom_type_scat_Cromer_Mann_a1
_atom_type_scat_Cromer_Mann_b1
_atom_type_scat_Cromer_Mann_a2
_atom_type_scat_Cromer_Mann_b2
_atom_type_scat_Cromer_Mann_a3
_atom_type_scat_Cromer_Mann_b3
_atom_type_scat_Cromer_Mann_a4
_atom_type_scat_Cromer_Mann_b4
_atom_type_scat_Cromer_Mann_c
_atom_type_scat_dispersion_real
_atom_type_scat_dispersion_imag
_atom_type_scat_source
pd 19.33190 0.69866 15.50170 7.98929 5.29537 25.20520 0.60584 76.89860 5.26593 -0.05900 3.93400 International_Tables_for_Crystallography_Vol.C(1991)_Tables_6.1.1.4_and_6.1.1.5
yb 28.66410 1.98890 15.43450 0.25712 15.30870 10.66470 2.98963 100.41700 7.56672 -7.70100 4.43200 International_Tables_for_Crystallography_Vol.C(1991)_Tables_6.1.1.4_and_6.1.1.5
sn 19.18890 5.83030 19.10050 0.50310 4.45850 26.89090 2.46630 83.95710 4.78210 -0.19400 5.45900 International_Tables_for_Crystallography_Vol.C(1991)_Tables_6.1.1.4_and_6.1.1.5
